data_7108515
loop_
_publ_author_name
'Ling Qin'
'Jin-Song Hu'
'Ming-Dao Zhang'
'Zi-Jian Guo'
'He-Gen Zheng'

_publ_section_title
;
 Structure-property relationship of homochiral and achiral supramolecular
 isomers obtained by one-pot synthesis
;
_journal_name_full Chem.Commun.
_journal_page_first 10757
_journal_paper_doi 10.1039/c2cc36003a
_journal_volume 48
_journal_year 2012
_chemical_formula_moiety 'C112 H82 Co5 N10 O21'
_chemical_formula_sum 'C112 H82 Co5 N10 O21'
_chemical_formula_weight 2198.53
_chemical_name_systematic
;
?
;
_space_group_IT_number 15
_symmetry_cell_setting monoclinic
_symmetry_space_group_name_Hall '-C 2yc'
_symmetry_space_group_name_H-M 'C 1 2/c 1'
_atom_sites_solution_hydrogens geom
_atom_sites_solution_primary direct
_atom_sites_solution_secondary difmap
_audit_creation_method SHELXL-97
_cell_angle_alpha 90.00
_cell_angle_beta 108.5660(10)
_cell_angle_gamma 90.00
_cell_formula_units_Z 4
_cell_length_a 27.4499(17)
_cell_length_b 17.0811(10)
_cell_length_c 29.4964(18)
_cell_measurement_reflns_used 9429
_cell_measurement_temperature 296(2)
_cell_measurement_theta_max 26.364
_cell_measurement_theta_min 2.208
_cell_volume 13110.4(14)
_computing_structure_refinement 'SHELXL-97 (Sheldrick, 1997)'
_computing_structure_solution 'SHELXS-97 (Sheldrick, 1990)'
_diffrn_ambient_temperature 296(2)
_diffrn_measured_fraction_theta_full 0.993
_diffrn_measured_fraction_theta_max 0.993
_diffrn_radiation_monochromator graphite
_diffrn_radiation_source 'fine-focus sealed tube'
_diffrn_radiation_type MoK\a
_diffrn_radiation_wavelength 0.71073
_diffrn_reflns_av_R_equivalents 0.0619
_diffrn_reflns_av_sigmaI/netI 0.0555
_diffrn_reflns_limit_h_max 34
_diffrn_reflns_limit_h_min -35
_diffrn_reflns_limit_k_max 22
_diffrn_reflns_limit_k_min -21
_diffrn_reflns_limit_l_max 38
_diffrn_reflns_limit_l_min -31
_diffrn_reflns_number 58499
_diffrn_reflns_theta_full 27.53
_diffrn_reflns_theta_max 27.53
_diffrn_reflns_theta_min 1.43
_exptl_absorpt_coefficient_mu 0.679
_exptl_absorpt_correction_T_max 0.8649
_exptl_absorpt_correction_T_min 0.8326
_exptl_absorpt_correction_type multi-scan
_exptl_crystal_colour pink
_exptl_crystal_density_diffrn 1.114
_exptl_crystal_density_method 'not measured'
_exptl_crystal_description block
_exptl_crystal_F_000 4508
_exptl_crystal_size_max 0.28
_exptl_crystal_size_mid 0.24
_exptl_crystal_size_min 0.22
_platon_squeeze_details
;
;
_refine_diff_density_max 0.617
_refine_diff_density_min -0.482
_refine_diff_density_rms 0.061
_refine_ls_extinction_method none
_refine_ls_goodness_of_fit_ref 1.021
_refine_ls_hydrogen_treatment constr
_refine_ls_matrix_type full
_refine_ls_number_parameters 669
_refine_ls_number_reflns 14987
_refine_ls_number_restraints 0
_refine_ls_restrained_S_all 1.021
_refine_ls_R_factor_all 0.0612
_refine_ls_R_factor_gt 0.0426
_refine_ls_shift/su_max 0.003
_refine_ls_shift/su_mean 0.000
_refine_ls_structure_factor_coef Fsqd
_refine_ls_weighting_details 'calc w=1/[\s^2^(Fo^2^)+(0.0631P)^2^+0.0000P] where P=(Fo^2^+2Fc^2^)/3'
_refine_ls_weighting_scheme calc
_refine_ls_wR_factor_gt 0.1125
_refine_ls_wR_factor_ref 0.1196
_reflns_number_gt 10940
_reflns_number_total 14987
_reflns_threshold_expression >2sigma(I)
_cod_data_source_file c2cc36003a.txt
_cod_data_source_block ql1
_cod_depositor_comments
;
The following automatic conversions were performed:

'_refine_ls_hydrogen_treatment' value 'constra' was replaced with the
value 'constr' as specified in the replacement file
'src/cod-tools/trunk/data/replacement-values/replacement_values.lst'.

Automatic conversion script
Id: cif_fix_values 5376 2017-05-30 11:51:03Z andrius 
;
_cod_original_sg_symbol_Hall ' -C 2yc'
_cod_original_sg_symbol_H-M 'C2/c '
_cod_database_code 7108515

loop_
_symmetry_equiv_pos_as_xyz
'x, y, z'
'-x, y, -z+1/2'
'x+1/2, y+1/2, z'
'-x+1/2, y+1/2, -z+1/2'
'-x, -y, -z'
'x, -y, z-1/2'
'-x+1/2, -y+1/2, -z'
'x+1/2, -y+1/2, z-1/2'

loop_
_atom_site_label
_atom_site_type_symbol
_atom_site_fract_x
_atom_site_fract_y
_atom_site_fract_z
_atom_site_U_iso_or_equiv
_atom_site_adp_type
_atom_site_occupancy
_atom_site_symmetry_multiplicity
_atom_site_calc_flag
_atom_site_refinement_flags
C1 C 0.88268(9) 0.80089(15) 0.88245(8) 0.0361(6) Uani 1 1 d .
H1 H 0.8686 0.8488 0.8866 0.043 Uiso 1 1 calc R
C2 C 0.86675(9) 0.76720(15) 0.83769(9) 0.0412(6) Uani 1 1 d .
H2 H 0.8425 0.7922 0.8124 0.049 Uiso 1 1 calc R
C3 C 0.88705(9) 0.69605(15) 0.83059(8) 0.0351(5) Uani 1 1 d .
C4 C 0.92141(9) 0.66024(14) 0.87024(8) 0.0366(6) Uani 1 1 d .
H4 H 0.9351 0.6114 0.8674 0.044 Uiso 1 1 calc R
C5 C 0.93504(9) 0.69759(14) 0.91381(8) 0.0338(5) Uani 1 1 d .
H5 H 0.9577 0.6724 0.9401 0.041 Uiso 1 1 calc R
C6 C 0.87329(9) 0.65717(15) 0.78348(8) 0.0373(6) Uani 1 1 d .
C7 C 0.82273(10) 0.65530(16) 0.75376(9) 0.0460(7) Uani 1 1 d .
H7 H 0.7977 0.6833 0.7620 0.055 Uiso 1 1 calc R
C8 C 0.80913(9) 0.61183(15) 0.71165(9) 0.0403(6) Uani 1 1 d .
C9 C 0.84628(9) 0.57115(14) 0.69887(8) 0.0380(6) Uani 1 1 d .
H9 H 0.8374 0.5410 0.6712 0.046 Uiso 1 1 calc R
C10 C 0.89696(9) 0.57600(13) 0.72799(8) 0.0319(5) Uani 1 1 d .
C11 C 0.91069(9) 0.61756(14) 0.76972(8) 0.0350(5) Uani 1 1 d .
H11 H 0.9449 0.6194 0.7889 0.042 Uiso 1 1 calc R
C12 C 0.75422(9) 0.60948(15) 0.68136(9) 0.0415(6) Uani 1 1 d .
C13 C 0.72847(10) 0.67693(16) 0.66286(10) 0.0521(7) Uani 1 1 d .
H13 H 0.7453 0.7250 0.6689 0.062 Uiso 1 1 calc R
C14 C 0.67781(10) 0.67308(16) 0.63539(10) 0.0484(7) Uani 1 1 d .
H14 H 0.6612 0.7195 0.6229 0.058 Uiso 1 1 calc R
C15 C 0.67594(10) 0.54267(16) 0.64433(10) 0.0486(7) Uani 1 1 d .
H15 H 0.6579 0.4956 0.6391 0.058 Uiso 1 1 calc R
C16 C 0.72695(11) 0.54112(16) 0.67103(10) 0.0559(8) Uani 1 1 d .
H16 H 0.7430 0.4937 0.6821 0.067 Uiso 1 1 calc R
C17 C 0.93204(9) 0.45961(13) 0.70976(8) 0.0325(5) Uani 1 1 d .
C18 C 0.92964(10) 0.42802(14) 0.66632(8) 0.0364(5) Uani 1 1 d .
H18 H 0.9292 0.4605 0.6409 0.044 Uiso 1 1 calc R
C19 C 0.92791(10) 0.34720(14) 0.66065(8) 0.0365(6) Uani 1 1 d .
C20 C 0.92897(10) 0.30009(15) 0.69929(8) 0.0389(6) Uani 1 1 d .
H20 H 0.9272 0.2460 0.6955 0.047 Uiso 1 1 calc R
C21 C 0.93263(10) 0.33210(14) 0.74348(8) 0.0362(5) Uani 1 1 d .
C22 C 0.93372(9) 0.41323(14) 0.74830(8) 0.0357(5) Uani 1 1 d .
H22 H 0.9356 0.4359 0.7775 0.043 Uiso 1 1 calc R
C23 C 0.92704(10) 0.31230(14) 0.61434(8) 0.0385(6) Uani 1 1 d .
C24 C 0.95377(12) 0.34673(16) 0.58681(10) 0.0513(7) Uani 1 1 d .
H24 H 0.9696 0.3951 0.5955 0.062 Uiso 1 1 calc R
C25 C 0.95679(12) 0.30919(15) 0.54664(9) 0.0473(7) Uani 1 1 d .
H25 H 0.9757 0.3328 0.5292 0.057 Uiso 1 1 calc R
C26 C 0.90601(11) 0.21039(16) 0.55653(9) 0.0428(6) Uani 1 1 d .
H26 H 0.8883 0.1641 0.5457 0.051 Uiso 1 1 calc R
C27 C 0.90174(11) 0.24321(16) 0.59724(9) 0.0469(7) Uani 1 1 d .
H27 H 0.8818 0.2191 0.6135 0.056 Uiso 1 1 calc R
C28 C 0.93611(10) 0.28081(14) 0.78553(8) 0.0366(5) Uani 1 1 d .
C29 C 0.94918(14) 0.20290(18) 0.78742(10) 0.0620(9) Uani 1 1 d .
H29 H 0.9570 0.1805 0.7618 0.074 Uiso 1 1 calc R
C30 C 0.95088(14) 0.15747(17) 0.82625(10) 0.0595(9) Uani 1 1 d .
H30 H 0.9591 0.1048 0.8255 0.071 Uiso 1 1 calc R
C31 C 0.93177(13) 0.26077(16) 0.86399(9) 0.0559(8) Uani 1 1 d .
H31 H 0.9268 0.2827 0.8911 0.067 Uiso 1 1 calc R
C32 C 0.92853(14) 0.30952(17) 0.82609(9) 0.0566(8) Uani 1 1 d .
H32 H 0.9211 0.3623 0.8280 0.068 Uiso 1 1 calc R
C33 C 0.88507(8) 0.97300(13) 0.97280(7) 0.0247(4) Uani 1 1 d .
C34 C 0.83037(8) 0.99684(13) 0.96523(8) 0.0299(5) Uani 1 1 d .
C35 C 0.81631(9) 1.07446(15) 0.96622(9) 0.0384(6) Uani 1 1 d .
H35 H 0.8414 1.1132 0.9742 0.046 Uiso 1 1 calc R
C36 C 0.76510(10) 1.09471(16) 0.95544(10) 0.0480(7) Uani 1 1 d .
H36 H 0.7557 1.1469 0.9558 0.058 Uiso 1 1 calc R
C37 C 0.72859(9) 1.03754(17) 0.94424(10) 0.0473(7) Uani 1 1 d .
C38 C 0.74142(10) 0.96030(17) 0.94332(11) 0.0519(7) Uani 1 1 d .
H38 H 0.7160 0.9220 0.9356 0.062 Uiso 1 1 calc R
C39 C 0.79235(9) 0.93994(15) 0.95401(10) 0.0447(6) Uani 1 1 d .
H39 H 0.8014 0.8875 0.9537 0.054 Uiso 1 1 calc R
C40 C 0.65424(9) 1.10795(16) 0.94990(10) 0.0440(7) Uani 1 1 d .
C41 C 0.67603(10) 1.13934(19) 0.99495(10) 0.0547(8) Uani 1 1 d .
H41 H 0.7094 1.1259 1.0129 0.066 Uiso 1 1 calc R
C42 C 0.64846(9) 1.19038(16) 1.01339(9) 0.0436(6) Uani 1 1 d .
H42 H 0.6637 1.2120 1.0435 0.052 Uiso 1 1 calc R
C43 C 0.59850(8) 1.20999(13) 0.98781(8) 0.0291(5) Uani 1 1 d .
C44 C 0.57704(9) 1.17713(14) 0.94254(9) 0.0373(6) Uani 1 1 d .
H44 H 0.5433 1.1891 0.9249 0.045 Uiso 1 1 calc R
C45 C 0.60465(9) 1.12752(16) 0.92341(9) 0.0427(6) Uani 1 1 d .
H45 H 0.5900 1.1073 0.8928 0.051 Uiso 1 1 calc R
C46 C 0.56745(8) 1.26362(12) 1.00772(7) 0.0245(4) Uani 1 1 d .
C47 C 1.03553(8) 1.05344(13) 1.10311(7) 0.0260(4) Uani 1 1 d .
C48 C 1.02799(9) 1.10290(13) 1.14198(8) 0.0303(5) Uani 1 1 d .
C49 C 1.05274(12) 1.08496(17) 1.18965(9) 0.0539(8) Uani 1 1 d .
H49 H 1.0752 1.0426 1.1973 0.065 Uiso 1 1 calc R
C50 C 1.04474(15) 1.12828(18) 1.22541(9) 0.0677(10) Uani 1 1 d .
H50 H 1.0626 1.1169 1.2572 0.081 Uiso 1 1 calc R
C51 C 1.00999(13) 1.18914(15) 1.21419(9) 0.0508(8) Uani 1 1 d .
C52 C 0.98622(12) 1.20970(15) 1.16768(9) 0.0454(7) Uani 1 1 d .
H52 H 0.9641 1.2525 1.1604 0.055 Uiso 1 1 calc R
C53 C 0.99513(10) 1.16678(14) 1.13163(8) 0.0386(6) Uani 1 1 d .
H53 H 0.9789 1.1808 1.0999 0.046 Uiso 1 1 calc R
Co1 Co 1.0000 1.0000 1.0000 0.02069(10) Uani 1 2 d S
Co2 Co 0.957324(10) 0.832066(16) 0.983004(9) 0.02103(8) Uani 1 1 d .
Co3 Co 1.071209(11) 0.891170(17) 1.080895(10) 0.02508(8) Uani 1 1 d .
N1 N 0.91741(7) 0.76798(11) 0.92025(6) 0.0286(4) Uani 1 1 d .
N2 N 0.65086(7) 0.60674(11) 0.62555(7) 0.0337(4) Uani 1 1 d .
N3 N 0.93416(8) 0.24068(11) 0.53121(7) 0.0332(4) Uani 1 1 d .
N4 N 0.94149(8) 0.18411(12) 0.86473(7) 0.0359(5) Uani 1 1 d .
O1 O 0.93557(6) 0.54017(9) 0.71406(6) 0.0358(4) Uani 1 1 d .
O2 O 0.67613(6) 1.05267(13) 0.92847(8) 0.0663(7) Uani 1 1 d .
O3 O 1.0000 1.23340(15) 1.2500 0.0692(10) Uani 1 2 d S
O4 O 0.89341(5) 0.90116(8) 0.97242(5) 0.0278(3) Uani 1 1 d .
O5 O 0.91863(5) 1.02607(9) 0.97857(5) 0.0269(3) Uani 1 1 d .
O6 O 0.59044(6) 1.29968(9) 1.04572(5) 0.0309(4) Uani 1 1 d .
O7 O 0.52053(5) 1.26870(9) 0.98500(5) 0.0317(4) Uani 1 1 d .
O8 O 1.06204(6) 0.99225(9) 1.11597(5) 0.0332(4) Uani 1 1 d .
O9 O 1.01460(5) 1.07504(8) 1.06019(5) 0.0251(3) Uani 1 1 d .
O10 O 0.99669(5) 0.90343(8) 1.03866(5) 0.0221(3) Uani 1 1 d .
O11 O 0.93732(14) 1.0460(2) 0.59674(14) 0.1170(13) Uani 1 1 d .
C56 C 0.9119(2) 0.9880(5) 0.5912(2) 0.139(3) Uani 1 1 d .
H56 H 0.9121 0.9556 0.5659 0.166 Uiso 1 1 calc R
N5 N 0.8822(3) 0.9642(5) 0.6187(4) 0.238(5) Uani 1 1 d .
C55 C 0.8523(4) 0.8875(6) 0.6054(4) 0.271(6) Uani 1 1 d .
H55A H 0.8645 0.8590 0.5831 0.325 Uiso 1 1 calc R
H55B H 0.8164 0.8988 0.5910 0.325 Uiso 1 1 calc R
H55C H 0.8572 0.8566 0.6337 0.325 Uiso 1 1 calc R
C54 C 0.8907(7) 1.0275(10) 0.6658(5) 0.493(16) Uani 1 1 d .
H54A H 0.9261 1.0273 0.6854 0.592 Uiso 1 1 calc R
H54B H 0.8696 1.0112 0.6846 0.592 Uiso 1 1 calc R
H54C H 0.8810 1.0794 0.6539 0.592 Uiso 1 1 calc R

loop_
_atom_site_aniso_label
_atom_site_aniso_U_11
_atom_site_aniso_U_22
_atom_site_aniso_U_33
_atom_site_aniso_U_23
_atom_site_aniso_U_13
_atom_site_aniso_U_12
C1 0.0303(12) 0.0390(14) 0.0327(12) -0.0096(10) 0.0013(10) 0.0067(10)
C2 0.0321(13) 0.0481(16) 0.0325(12) -0.0108(11) -0.0052(11) 0.0093(11)
C3 0.0240(11) 0.0467(15) 0.0315(12) -0.0136(10) 0.0045(10) -0.0003(10)
C4 0.0363(13) 0.0352(14) 0.0337(12) -0.0120(10) 0.0047(11) 0.0029(10)
C5 0.0364(13) 0.0333(13) 0.0271(11) -0.0022(9) 0.0034(10) 0.0017(10)
C6 0.0306(12) 0.0440(15) 0.0298(12) -0.0144(10) -0.0011(10) 0.0048(10)
C7 0.0334(13) 0.0561(17) 0.0394(14) -0.0188(12) -0.0013(11) 0.0103(12)
C8 0.0313(13) 0.0443(15) 0.0342(13) -0.0086(11) -0.0056(11) 0.0028(10)
C9 0.0422(14) 0.0385(14) 0.0262(11) -0.0098(10) 0.0010(11) -0.0002(11)
C10 0.0367(13) 0.0279(12) 0.0288(11) -0.0020(9) 0.0073(10) 0.0014(9)
C11 0.0285(12) 0.0404(14) 0.0288(12) -0.0054(10) -0.0011(10) 0.0041(10)
C12 0.0318(13) 0.0501(16) 0.0319(12) -0.0125(11) -0.0050(11) 0.0035(11)
C13 0.0400(15) 0.0432(16) 0.0568(17) -0.0016(13) -0.0075(13) -0.0085(12)
C14 0.0405(15) 0.0398(15) 0.0515(16) 0.0048(12) -0.0043(13) -0.0044(11)
C15 0.0415(15) 0.0380(16) 0.0526(16) -0.0006(12) -0.0042(13) -0.0064(11)
C16 0.0488(17) 0.0370(16) 0.0607(18) -0.0023(13) -0.0123(14) 0.0028(12)
C17 0.0343(13) 0.0327(13) 0.0316(12) -0.0025(9) 0.0122(10) 0.0047(10)
C18 0.0498(15) 0.0339(14) 0.0285(12) 0.0024(10) 0.0165(11) 0.0043(11)
C19 0.0501(15) 0.0338(14) 0.0293(12) 0.0008(10) 0.0178(11) 0.0069(11)
C20 0.0552(16) 0.0315(13) 0.0341(13) 0.0020(10) 0.0202(12) 0.0060(11)
C21 0.0428(14) 0.0390(14) 0.0294(12) 0.0026(10) 0.0151(11) 0.0078(11)
C22 0.0409(14) 0.0405(14) 0.0267(11) -0.0015(10) 0.0121(11) 0.0068(11)
C23 0.0537(16) 0.0350(14) 0.0301(12) 0.0009(10) 0.0179(12) 0.0061(11)
C24 0.084(2) 0.0345(15) 0.0455(15) -0.0104(12) 0.0342(16) -0.0141(14)
C25 0.074(2) 0.0378(15) 0.0379(14) -0.0058(11) 0.0292(14) -0.0144(13)
C26 0.0548(16) 0.0414(15) 0.0394(14) -0.0101(11) 0.0251(13) -0.0106(12)
C27 0.0663(19) 0.0427(16) 0.0443(15) -0.0057(12) 0.0356(14) -0.0106(13)
C28 0.0441(14) 0.0380(14) 0.0291(12) 0.0027(10) 0.0135(11) 0.0063(11)
C29 0.108(3) 0.0477(18) 0.0464(16) 0.0062(13) 0.0480(18) 0.0201(17)
C30 0.099(3) 0.0405(17) 0.0531(17) 0.0099(13) 0.0444(18) 0.0195(16)
C31 0.102(2) 0.0402(17) 0.0304(13) -0.0021(11) 0.0275(15) -0.0012(15)
C32 0.104(3) 0.0363(16) 0.0366(14) 0.0017(11) 0.0323(16) 0.0083(15)
C33 0.0244(11) 0.0313(12) 0.0187(10) 0.0004(8) 0.0071(9) 0.0062(9)
C34 0.0237(11) 0.0352(13) 0.0316(12) -0.0005(9) 0.0099(10) 0.0083(9)
C35 0.0309(12) 0.0381(14) 0.0476(15) -0.0055(11) 0.0144(11) 0.0089(10)
C36 0.0392(15) 0.0411(16) 0.0653(18) -0.0118(13) 0.0187(14) 0.0180(12)
C37 0.0255(13) 0.0620(19) 0.0548(16) -0.0178(14) 0.0135(12) 0.0127(12)
C38 0.0263(13) 0.0514(18) 0.080(2) -0.0152(15) 0.0192(14) 0.0021(11)
C39 0.0305(13) 0.0343(14) 0.0712(18) -0.0039(13) 0.0189(13) 0.0073(10)
C40 0.0246(12) 0.0530(17) 0.0543(16) -0.0206(13) 0.0123(12) 0.0112(10)
C41 0.0254(13) 0.077(2) 0.0525(16) -0.0201(15) 0.0003(12) 0.0212(13)
C42 0.0275(13) 0.0569(17) 0.0406(14) -0.0162(12) 0.0027(11) 0.0073(11)
C43 0.0236(11) 0.0302(12) 0.0342(12) -0.0024(9) 0.0104(10) 0.0059(9)
C44 0.0242(12) 0.0469(15) 0.0373(13) -0.0076(11) 0.0046(10) 0.0155(10)
C45 0.0293(13) 0.0542(17) 0.0396(14) -0.0173(12) 0.0039(11) 0.0131(11)
C46 0.0233(11) 0.0264(11) 0.0242(10) 0.0019(8) 0.0082(9) 0.0045(8)
C47 0.0265(11) 0.0294(12) 0.0234(10) -0.0014(9) 0.0098(9) 0.0022(9)
C48 0.0427(13) 0.0283(12) 0.0238(11) -0.0002(9) 0.0158(10) 0.0019(9)
C49 0.088(2) 0.0462(17) 0.0259(13) 0.0001(11) 0.0151(14) 0.0205(15)
C50 0.129(3) 0.0536(19) 0.0204(12) -0.0012(12) 0.0241(16) 0.0204(19)
C51 0.108(2) 0.0264(14) 0.0340(13) -0.0015(10) 0.0446(16) 0.0006(14)
C52 0.078(2) 0.0315(14) 0.0388(14) 0.0043(11) 0.0354(14) 0.0118(13)
C53 0.0573(16) 0.0373(14) 0.0260(12) 0.0018(10) 0.0201(12) 0.0085(11)
Co1 0.0216(2) 0.0225(2) 0.01724(18) 0.00098(14) 0.00508(16) 0.00427(15)
Co2 0.01989(14) 0.02338(15) 0.01950(14) -0.00155(10) 0.00581(11) 0.00438(10)
Co3 0.02523(16) 0.02773(17) 0.01901(14) -0.00021(11) 0.00242(12) 0.00668(11)
N1 0.0269(10) 0.0326(11) 0.0256(9) -0.0055(8) 0.0073(8) 0.0003(8)
N2 0.0321(10) 0.0356(11) 0.0269(10) -0.0013(8) 0.0004(8) -0.0055(8)
N3 0.0411(11) 0.0306(11) 0.0305(10) -0.0012(8) 0.0149(9) -0.0004(8)
N4 0.0416(12) 0.0383(12) 0.0272(10) 0.0040(8) 0.0099(9) 0.0057(9)
O1 0.0390(9) 0.0333(9) 0.0388(9) -0.0051(7) 0.0175(8) 0.0005(7)
O2 0.0253(9) 0.0849(16) 0.0802(15) -0.0462(12) 0.0047(10) 0.0209(9)
O3 0.162(3) 0.0287(14) 0.0454(16) 0.000 0.074(2) 0.000
O4 0.0231(8) 0.0256(8) 0.0349(8) 0.0010(6) 0.0095(7) 0.0074(6)
O5 0.0219(8) 0.0283(8) 0.0304(8) 0.0008(6) 0.0081(6) 0.0052(6)
O6 0.0294(8) 0.0329(9) 0.0267(8) -0.0050(6) 0.0038(7) 0.0102(6)
O7 0.0219(8) 0.0350(9) 0.0351(8) -0.0087(7) 0.0047(7) 0.0114(6)
O8 0.0398(9) 0.0354(9) 0.0213(7) -0.0032(6) 0.0053(7) 0.0129(7)
O9 0.0303(8) 0.0272(8) 0.0176(7) -0.0008(6) 0.0075(6) 0.0044(6)
O10 0.0233(7) 0.0228(8) 0.0189(7) 0.0013(5) 0.0046(6) 0.0038(5)
O11 0.124(3) 0.108(3) 0.151(3) 0.054(2) 0.089(3) 0.025(2)
C56 0.092(4) 0.213(8) 0.119(4) 0.076(5) 0.044(4) 0.036(4)
N5 0.161(5) 0.230(8) 0.381(11) 0.190(8) 0.167(7) 0.056(5)
C55 0.187(9) 0.313(14) 0.304(12) 0.159(11) 0.066(9) -0.018(9)
C54 0.78(3) 0.49(2) 0.421(19) 0.175(18) 0.49(2) 0.39(2)

loop_
_atom_type_symbol
_atom_type_description
_atom_type_scat_dispersion_real
_atom_type_scat_dispersion_imag
_atom_type_scat_source
C C 0.0033 0.0016 'International Tables Vol C Tables 4.2.6.8 and 6.1.1.4'
H H 0.0000 0.0000 'International Tables Vol C Tables 4.2.6.8 and 6.1.1.4'
N N 0.0061 0.0033 'International Tables Vol C Tables 4.2.6.8 and 6.1.1.4'
O O 0.0106 0.0060 'International Tables Vol C Tables 4.2.6.8 and 6.1.1.4'
Co Co 0.3494 0.9721 'International Tables Vol C Tables 4.2.6.8 and 6.1.1.4'

loop_
_geom_angle_atom_site_label_1
_geom_angle_atom_site_label_2
_geom_angle_atom_site_label_3
_geom_angle
_geom_angle_site_symmetry_1
_geom_angle_site_symmetry_3
N1 C1 C2 123.2(2) . .
N1 C1 H1 118.4 . .
C2 C1 H1 118.4 . .
C1 C2 C3 119.5(2) . .
C1 C2 H2 120.2 . .
C3 C2 H2 120.2 . .
C2 C3 C4 117.3(2) . .
C2 C3 C6 123.0(2) . .
C4 C3 C6 119.7(2) . .
C5 C4 C3 119.5(2) . .
C5 C4 H4 120.3 . .
C3 C4 H4 120.3 . .
N1 C5 C4 123.3(2) . .
N1 C5 H5 118.4 . .
C4 C5 H5 118.4 . .
C7 C6 C11 119.1(2) . .
C7 C6 C3 120.7(2) . .
C11 C6 C3 120.1(2) . .
C6 C7 C8 120.4(2) . .
C6 C7 H7 119.8 . .
C8 C7 H7 119.8 . .
C9 C8 C7 120.0(2) . .
C9 C8 C12 121.1(2) . .
C7 C8 C12 118.9(2) . .
C8 C9 C10 118.9(2) . .
C8 C9 H9 120.5 . .
C10 C9 H9 120.5 . .
C11 C10 C9 121.6(2) . .
C11 C10 O1 118.4(2) . .
C9 C10 O1 119.92(19) . .
C10 C11 C6 119.8(2) . .
C10 C11 H11 120.1 . .
C6 C11 H11 120.1 . .
C16 C12 C13 116.9(2) . .
C16 C12 C8 122.3(2) . .
C13 C12 C8 120.8(2) . .
C14 C13 C12 119.5(2) . .
C14 C13 H13 120.2 . .
C12 C13 H13 120.2 . .
N2 C14 C13 123.9(2) . .
N2 C14 H14 118.1 . .
C13 C14 H14 118.1 . .
N2 C15 C16 124.0(2) . .
N2 C15 H15 118.0 . .
C16 C15 H15 118.0 . .
C12 C16 C15 119.9(3) . .
C12 C16 H16 120.1 . .
C15 C16 H16 120.1 . .
C18 C17 C22 121.6(2) . .
C18 C17 O1 117.3(2) . .
C22 C17 O1 121.0(2) . .
C17 C18 C19 119.5(2) . .
C17 C18 H18 120.2 . .
C19 C18 H18 120.2 . .
C20 C19 C18 119.1(2) . .
C20 C19 C23 120.9(2) . .
C18 C19 C23 120.0(2) . .
C21 C20 C19 121.3(2) . .
C21 C20 H20 119.4 . .
C19 C20 H20 119.4 . .
C20 C21 C22 118.7(2) . .
C20 C21 C28 120.9(2) . .
C22 C21 C28 120.3(2) . .
C17 C22 C21 119.7(2) . .
C17 C22 H22 120.2 . .
C21 C22 H22 120.2 . .
C27 C23 C24 116.5(2) . .
C27 C23 C19 122.6(2) . .
C24 C23 C19 120.8(2) . .
C25 C24 C23 119.7(2) . .
C25 C24 H24 120.1 . .
C23 C24 H24 120.1 . .
N3 C25 C24 123.7(2) . .
N3 C25 H25 118.2 . .
C24 C25 H25 118.2 . .
N3 C26 C27 124.0(2) . .
N3 C26 H26 118.0 . .
C27 C26 H26 118.0 . .
C26 C27 C23 119.9(2) . .
C26 C27 H27 120.0 . .
C23 C27 H27 120.0 . .
C32 C28 C29 114.9(2) . .
C32 C28 C21 121.8(2) . .
C29 C28 C21 123.2(2) . .
C30 C29 C28 121.4(3) . .
C30 C29 H29 119.3 . .
C28 C29 H29 119.3 . .
N4 C30 C29 123.9(3) . .
N4 C30 H30 118.0 . .
C29 C30 H30 118.0 . .
N4 C31 C32 124.6(2) . .
N4 C31 H31 117.7 . .
C32 C31 H31 117.7 . .
C28 C32 C31 120.4(3) . .
C28 C32 H32 119.8 . .
C31 C32 H32 119.8 . .
O4 C33 O5 125.27(19) . .
O4 C33 C34 116.3(2) . .
O5 C33 C34 118.46(19) . .
C35 C34 C39 118.9(2) . .
C35 C34 C33 121.9(2) . .
C39 C34 C33 119.1(2) . .
C36 C35 C34 120.3(2) . .
C36 C35 H35 119.8 . .
C34 C35 H35 119.8 . .
C37 C36 C35 119.5(2) . .
C37 C36 H36 120.3 . .
C35 C36 H36 120.3 . .
C36 C37 C38 121.5(2) . .
C36 C37 O2 123.5(3) . .
C38 C37 O2 114.7(2) . .
C37 C38 C39 119.2(3) . .
C37 C38 H38 120.4 . .
C39 C38 H38 120.4 . .
C38 C39 C34 120.7(2) . .
C38 C39 H39 119.7 . .
C34 C39 H39 119.7 . .
O2 C40 C45 113.8(2) . .
O2 C40 C41 126.2(2) . .
C45 C40 C41 119.9(2) . .
C42 C41 C40 120.2(2) . .
C42 C41 H41 119.9 . .
C40 C41 H41 119.9 . .
C41 C42 C43 120.9(2) . .
C41 C42 H42 119.5 . .
C43 C42 H42 119.5 . .
C42 C43 C44 118.0(2) . .
C42 C43 C46 121.8(2) . .
C44 C43 C46 120.25(19) . .
C45 C44 C43 121.5(2) . .
C45 C44 H44 119.3 . .
C43 C44 H44 119.3 . .
C44 C45 C40 119.5(2) . .
C44 C45 H45 120.3 . .
C40 C45 H45 120.3 . .
O7 C46 O6 125.57(19) . .
O7 C46 C43 116.81(18) . .
O6 C46 C43 117.62(18) . .
O8 C47 O9 125.20(19) . .
O8 C47 C48 116.53(18) . .
O9 C47 C48 118.27(18) . .
C53 C48 C49 118.1(2) . .
C53 C48 C47 121.1(2) . .
C49 C48 C47 120.7(2) . .
C50 C49 C48 121.1(3) . .
C50 C49 H49 119.4 . .
C48 C49 H49 119.4 . .
C49 C50 C51 119.6(3) . .
C49 C50 H50 120.2 . .
C51 C50 H50 120.2 . .
C52 C51 C50 120.6(2) . .
C52 C51 O3 118.4(2) . .
C50 C51 O3 121.0(2) . .
C51 C52 C53 119.6(2) . .
C51 C52 H52 120.2 . .
C53 C52 H52 120.2 . .
C52 C53 C48 120.8(2) . .
C52 C53 H53 119.6 . .
C48 C53 H53 119.6 . .
O10 Co1 O10 180.000(1) 5_777 .
O10 Co1 O9 92.94(5) 5_777 5_777
O10 Co1 O9 87.06(5) . 5_777
O10 Co1 O9 87.06(5) 5_777 .
O10 Co1 O9 92.94(5) . .
O9 Co1 O9 180.0 5_777 .
O10 Co1 O5 83.97(5) 5_777 .
O10 Co1 O5 96.03(6) . .
O9 Co1 O5 88.71(5) 5_777 .
O9 Co1 O5 91.29(5) . .
O10 Co1 O5 96.03(6) 5_777 5_777
O10 Co1 O5 83.97(5) . 5_777
O9 Co1 O5 91.29(5) 5_777 5_777
O9 Co1 O5 88.71(5) . 5_777
O5 Co1 O5 180.0 . 5_777
O7 Co2 O10 93.78(6) 3_545 .
O7 Co2 O4 172.55(6) 3_545 .
O10 Co2 O4 89.26(6) . .
O7 Co2 N1 87.11(6) 3_545 .
O10 Co2 N1 173.75(6) . .
O4 Co2 N1 89.14(6) . .
O7 Co2 N3 95.94(7) 3_545 6_566
O10 Co2 N3 90.32(6) . 6_566
O4 Co2 N3 90.84(7) . 6_566
N1 Co2 N3 95.74(7) . 6_566
O7 Co2 O9 87.15(6) 3_545 5_777
O10 Co2 O9 81.40(5) . 5_777
O4 Co2 O9 86.58(5) . 5_777
N1 Co2 O9 92.48(6) . 5_777
N3 Co2 O9 171.35(6) 6_566 5_777
O6 Co3 O10 98.04(6) 3_545 .
O6 Co3 O8 171.05(7) 3_545 .
O10 Co3 O8 87.81(6) . .
O6 Co3 N2 86.98(7) 3_545 8_566
O10 Co3 N2 173.15(7) . 8_566
O8 Co3 N2 86.67(7) . 8_566
O6 Co3 N4 92.89(7) 3_545 5_767
O10 Co3 N4 98.43(7) . 5_767
O8 Co3 N4 92.94(7) . 5_767
N2 Co3 N4 85.91(8) 8_566 5_767
O6 Co3 O5 88.26(6) 3_545 5_777
O10 Co3 O5 79.37(5) . 5_777
O8 Co3 O5 86.16(6) . 5_777
N2 Co3 O5 96.20(6) 8_566 5_777
N4 Co3 O5 177.65(6) 5_767 5_777
C5 N1 C1 117.08(19) . .
C5 N1 Co2 118.57(14) . .
C1 N1 Co2 122.76(15) . .
C15 N2 C14 115.8(2) . .
C15 N2 Co3 124.13(16) . 8_465
C14 N2 Co3 120.08(16) . 8_465
C25 N3 C26 115.9(2) . .
C25 N3 Co2 122.21(17) . 6_565
C26 N3 Co2 119.66(16) . 6_565
C30 N4 C31 114.6(2) . .
C30 N4 Co3 123.50(18) . 5_767
C31 N4 Co3 121.02(17) . 5_767
C17 O1 C10 115.24(18) . .
C40 O2 C37 122.1(2) . .
C51 O3 C51 114.4(3) . 2_757
C33 O4 Co2 135.51(14) . .
C33 O5 Co1 122.10(13) . .
C33 O5 Co3 126.04(13) . 5_777
Co1 O5 Co3 89.15(5) . 5_777
C46 O6 Co3 133.77(14) . 3_455
C46 O7 Co2 140.99(14) . 3_455
C47 O8 Co3 133.76(14) . .
C47 O9 Co1 124.39(13) . .
C47 O9 Co2 128.67(14) . 5_777
Co1 O9 Co2 87.76(5) . 5_777
Co1 O10 Co3 102.22(6) . .
Co1 O10 Co2 98.05(6) . .
Co3 O10 Co2 126.69(7) . .
O11 C56 N5 126.4(8) . .
O11 C56 H56 116.8 . .
N5 C56 H56 116.8 . .
C56 N5 C55 118.1(10) . .
C56 N5 C54 109.7(9) . .
C55 N5 C54 132.0(8) . .
N5 C55 H55A 109.5 . .
N5 C55 H55B 109.5 . .
H55A C55 H55B 109.5 . .
N5 C55 H55C 109.5 . .
H55A C55 H55C 109.5 . .
H55B C55 H55C 109.5 . .
N5 C54 H54A 109.5 . .
N5 C54 H54B 109.5 . .
H54A C54 H54B 109.5 . .
N5 C54 H54C 109.5 . .
H54A C54 H54C 109.5 . .
H54B C54 H54C 109.5 . .

loop_
_geom_bond_atom_site_label_1
_geom_bond_atom_site_label_2
_geom_bond_distance
_geom_bond_site_symmetry_2
C1 N1 1.338(3) .
C1 C2 1.378(3) .
C1 H1 0.9300 .
C2 C3 1.381(3) .
C2 H2 0.9300 .
C3 C4 1.389(3) .
C3 C6 1.477(3) .
C4 C5 1.376(3) .
C4 H4 0.9300 .
C5 N1 1.332(3) .
C5 H5 0.9300 .
C6 C7 1.386(3) .
C6 C11 1.394(3) .
C7 C8 1.392(3) .
C7 H7 0.9300 .
C8 C9 1.382(3) .
C8 C12 1.488(3) .
C9 C10 1.385(3) .
C9 H9 0.9300 .
C10 C11 1.366(3) .
C10 O1 1.394(3) .
C11 H11 0.9300 .
C12 C16 1.368(4) .
C12 C13 1.371(4) .
C13 C14 1.370(4) .
C13 H13 0.9300 .
C14 N2 1.334(3) .
C14 H14 0.9300 .
C15 N2 1.317(3) .
C15 C16 1.371(4) .
C15 H15 0.9300 .
C16 H16 0.9300 .
C17 C18 1.372(3) .
C17 C22 1.374(3) .
C17 O1 1.382(3) .
C18 C19 1.390(3) .
C18 H18 0.9300 .
C19 C20 1.388(3) .
C19 C23 1.483(3) .
C20 C21 1.387(3) .
C20 H20 0.9300 .
C21 C22 1.392(3) .
C21 C28 1.496(3) .
C22 H22 0.9300 .
C23 C27 1.381(4) .
C23 C24 1.387(4) .
C24 C25 1.373(3) .
C24 H24 0.9300 .
C25 N3 1.335(3) .
C25 H25 0.9300 .
C26 N3 1.338(3) .
C26 C27 1.364(3) .
C26 H26 0.9300 .
C27 H27 0.9300 .
C28 C32 1.369(3) .
C28 C29 1.375(4) .
C29 C30 1.372(4) .
C29 H29 0.9300 .
C30 N4 1.322(3) .
C30 H30 0.9300 .
C31 N4 1.335(3) .
C31 C32 1.374(4) .
C31 H31 0.9300 .
C32 H32 0.9300 .
C33 O4 1.249(2) .
C33 O5 1.265(3) .
C33 C34 1.502(3) .
C34 C35 1.384(3) .
C34 C39 1.387(3) .
C35 C36 1.383(3) .
C35 H35 0.9300 .
C36 C37 1.362(4) .
C36 H36 0.9300 .
C37 C38 1.368(4) .
C37 O2 1.389(3) .
C38 C39 1.376(3) .
C38 H38 0.9300 .
C39 H39 0.9300 .
C40 O2 1.376(3) .
C40 C45 1.378(3) .
C40 C41 1.380(4) .
C41 C42 1.375(3) .
C41 H41 0.9300 .
C42 C43 1.380(3) .
C42 H42 0.9300 .
C43 C44 1.394(3) .
C43 C46 1.493(3) .
C44 C45 1.372(3) .
C44 H44 0.9300 .
C45 H45 0.9300 .
C46 O7 1.251(2) .
C46 O6 1.258(2) .
C47 O8 1.261(2) .
C47 O9 1.267(2) .
C47 C48 1.491(3) .
C48 C53 1.386(3) .
C48 C49 1.387(3) .
C49 C50 1.362(4) .
C49 H49 0.9300 .
C50 C51 1.378(4) .
C50 H50 0.9300 .
C51 C52 1.364(4) .
C51 O3 1.395(3) .
C52 C53 1.376(3) .
C52 H52 0.9300 .
C53 H53 0.9300 .
Co1 O10 2.0237(14) 5_777
Co1 O10 2.0237(14) .
Co1 O9 2.1218(14) 5_777
Co1 O9 2.1218(14) .
Co1 O5 2.1650(14) .
Co1 O5 2.1650(14) 5_777
Co2 O7 2.0299(14) 3_545
Co2 O10 2.0539(14) .
Co2 O4 2.0541(14) .
Co2 N1 2.1293(17) .
Co2 N3 2.1321(19) 6_566
Co2 O9 2.3151(15) 5_777
Co3 O6 2.0361(15) 3_545
Co3 O10 2.0390(14) .
Co3 O8 2.0689(15) .
Co3 N2 2.1640(19) 8_566
Co3 N4 2.169(2) 5_767
Co3 O5 2.3374(15) 5_777
N2 Co3 2.1640(19) 8_465
N3 Co2 2.1321(19) 6_565
N4 Co3 2.169(2) 5_767
O3 C51 1.395(3) 2_757
O5 Co3 2.3374(15) 5_777
O6 Co3 2.0361(15) 3_455
O7 Co2 2.0299(14) 3_455
O9 Co2 2.3151(15) 5_777
O11 C56 1.193(8) .
C56 N5 1.380(7) .
C56 H56 0.9300 .
N5 C55 1.530(11) .
N5 C54 1.719(16) .
C55 H55A 0.9600 .
C55 H55B 0.9600 .
C55 H55C 0.9600 .
C54 H54A 0.9600 .
C54 H54B 0.9600 .
C54 H54C 0.9600 .

loop_
_platon_squeeze_void_nr
_platon_squeeze_void_average_x
_platon_squeeze_void_average_y
_platon_squeeze_void_average_z
_platon_squeeze_void_volume
_platon_squeeze_void_count_electrons
_platon_squeeze_void_content
1 -0.001 0.493 -0.006 4456 922 ' '
2 0.000 0.956 0.250 19 1 ' '
3 0.000 0.044 0.750 19 1 ' '
4 0.500 0.456 0.250 19 1 ' '
5 0.500 0.544 0.750 19 1 ' '
